data_7016386
loop_
_publ_author_name
'Bedford, Robin B.'
'Chang, Yu-Ning'
'Haddow, Mairi F.'
'McMullin, Claire L.'

_publ_section_title
;
 Chiral palladacycles based on resorcinol monophosphite ligands: the
 role of the meta-hydroxyl in ligand C-H activation and catalysis.
;
_journal_issue 35
_journal_name_full 'Dalton transactions (Cambridge, England : 2003)'
_journal_page_first 9042
_journal_page_last 9050
_journal_paper_doi 10.1039/c1dt10357a
_journal_volume 40
_journal_year 2011
_chemical_absolute_configuration ad
_chemical_formula_moiety 'C36 H37 O3 P'
_chemical_formula_sum 'C36 H37 O3 P'
_chemical_formula_weight 548.63
_chemical_name_systematic
;
?
;
_space_group_IT_number 4
_symmetry_cell_setting monoclinic
_symmetry_space_group_name_Hall 'P 2yb'
_symmetry_space_group_name_H-M 'P 1 21 1'
_atom_sites_solution_hydrogens geom
_atom_sites_solution_primary direct
_atom_sites_solution_secondary difmap
_audit_creation_method SHELXL-97
_cell_angle_alpha 90.00
_cell_angle_beta 99.461(4)
_cell_angle_gamma 90.00
_cell_formula_units_Z 2
_cell_length_a 9.9688(11)
_cell_length_b 9.1502(10)
_cell_length_c 16.0481(17)
_cell_measurement_reflns_used 15303
_cell_measurement_temperature 100(2)
_cell_measurement_theta_max 60.85
_cell_measurement_theta_min 4.50
_cell_volume 1443.9(3)
_computing_cell_refinement 'Bruker PROTEUM'
_computing_data_collection 'Bruker PROTEUM'
_computing_data_reduction 'Bruker SAINT'
_computing_molecular_graphics 'Bruker ShelXTL'
_computing_publication_material 'Bruker ShelXTL'
_computing_structure_refinement 'SHELXL-97 (Sheldrick, 2008)'
_computing_structure_solution 'SHELXS-97 (Sheldrick, 2008)'
_diffrn_ambient_temperature 100(2)
_diffrn_measured_fraction_theta_full 0.997
_diffrn_measured_fraction_theta_max 0.997
_diffrn_measurement_device_type 'Bruker Microstar CCD area detector'
_diffrn_measurement_method 'phi and omega scans'
_diffrn_radiation_monochromator graphite
_diffrn_radiation_source 'rotating anode'
_diffrn_radiation_type CuK\a
_diffrn_radiation_wavelength 1.54178
_diffrn_reflns_av_R_equivalents 0.0414
_diffrn_reflns_av_sigmaI/netI 0.0448
_diffrn_reflns_limit_h_max 11
_diffrn_reflns_limit_h_min -10
_diffrn_reflns_limit_k_max 10
_diffrn_reflns_limit_k_min -10
_diffrn_reflns_limit_l_max 18
_diffrn_reflns_limit_l_min -16
_diffrn_reflns_number 15287
_diffrn_reflns_theta_full 60.85
_diffrn_reflns_theta_max 60.85
_diffrn_reflns_theta_min 2.79
_exptl_absorpt_coefficient_mu 1.115
_exptl_absorpt_correction_T_max 0.7519
_exptl_absorpt_correction_T_min 0.4800
_exptl_absorpt_correction_type multi-scan
_exptl_absorpt_process_details 'SADABS 2008/2 (Sheldrick, G.M., 2008)'
_exptl_crystal_colour colourless
_exptl_crystal_density_diffrn 1.262
_exptl_crystal_density_method 'not measured'
_exptl_crystal_description plate
_exptl_crystal_F_000 584
_exptl_crystal_size_max 0.082
_exptl_crystal_size_mid 0.063
_exptl_crystal_size_min 0.035
_refine_diff_density_max 0.281
_refine_diff_density_min -0.205
_refine_diff_density_rms 0.043
_refine_ls_abs_structure_details 'Flack H D (1983), Acta Cryst. A39, 876-881'
_refine_ls_abs_structure_Flack 0.056(16)
_refine_ls_extinction_method none
_refine_ls_goodness_of_fit_ref 1.046
_refine_ls_hydrogen_treatment constr
_refine_ls_matrix_type full
_refine_ls_number_parameters 370
_refine_ls_number_reflns 4340
_refine_ls_number_restraints 1
_refine_ls_restrained_S_all 1.046
_refine_ls_R_factor_all 0.0317
_refine_ls_R_factor_gt 0.0310
_refine_ls_shift/su_max 0.001
_refine_ls_shift/su_mean 0.000
_refine_ls_structure_factor_coef Fsqd
_refine_ls_weighting_details 'calc w=1/[\s^2^(Fo^2^)+(0.0425P)^2^+0.3000P] where P=(Fo^2^+2Fc^2^)/3'
_refine_ls_weighting_scheme calc
_refine_ls_wR_factor_gt 0.0775
_refine_ls_wR_factor_ref 0.0783
_reflns_number_gt 4228
_reflns_number_total 4340
_reflns_threshold_expression >2sigma(I)
_cod_data_source_file c1dt10357a.txt
_cod_data_source_block yc3_66_0m
_cod_original_sg_symbol_H-M 'P 21'
_cod_database_code 7016386

loop_
_symmetry_equiv_pos_as_xyz
'x, y, z'
'-x, y+1/2, -z'

loop_
_atom_site_label
_atom_site_type_symbol
_atom_site_fract_x
_atom_site_fract_y
_atom_site_fract_z
_atom_site_U_iso_or_equiv
_atom_site_adp_type
_atom_site_occupancy
_atom_site_symmetry_multiplicity
_atom_site_calc_flag
_atom_site_refinement_flags
P1 P 0.64253(4) 0.62549(5) 0.75744(3) 0.02047(13) Uani 1 1 d .
O1 O 0.62388(12) 0.80249(14) 0.76060(8) 0.0216(3) Uani 1 1 d .
O2 O 0.51289(12) 0.58670(14) 0.80469(8) 0.0205(3) Uani 1 1 d .
O3 O 0.57499(12) 0.58868(14) 0.66069(8) 0.0214(3) Uani 1 1 d .
C1 C 0.68857(18) 0.8756(2) 0.83344(11) 0.0197(4) Uani 1 1 d .
C2 C 0.77805(18) 0.9920(2) 0.82656(11) 0.0188(4) Uani 1 1 d .
C3 C 0.83564(18) 1.0593(2) 0.90211(12) 0.0198(4) Uani 1 1 d .
H3 H 0.8954 1.1393 0.8990 0.024 Uiso 1 1 calc R
C4 C 0.81120(18) 1.0168(2) 0.98202(11) 0.0196(4) Uani 1 1 d .
C5 C 0.71997(18) 0.9024(2) 0.98460(12) 0.0213(4) Uani 1 1 d .
H5 H 0.6995 0.8711 1.0375 0.026 Uiso 1 1 calc R
C6 C 0.65880(18) 0.8338(2) 0.91161(12) 0.0213(4) Uani 1 1 d .
H6 H 0.5956 0.7572 0.9148 0.026 Uiso 1 1 calc R
C7 C 0.80908(19) 1.0429(2) 0.74014(12) 0.0226(4) Uani 1 1 d .
C8 C 0.8686(2) 0.9174(2) 0.69376(13) 0.0282(5) Uani 1 1 d .
H8A H 0.7998 0.8410 0.6795 0.042 Uiso 1 1 calc R
H8B H 0.9481 0.8764 0.7304 0.042 Uiso 1 1 calc R
H8C H 0.8960 0.9548 0.6419 0.042 Uiso 1 1 calc R
C9 C 0.6783(2) 1.1018(2) 0.68701(12) 0.0284(5) Uani 1 1 d .
H9A H 0.6478 1.1886 0.7144 0.043 Uiso 1 1 calc R
H9B H 0.6075 1.0265 0.6821 0.043 Uiso 1 1 calc R
H9C H 0.6961 1.1279 0.6306 0.043 Uiso 1 1 calc R
C10 C 0.9140(2) 1.1666(2) 0.74953(13) 0.0310(5) Uani 1 1 d .
H10A H 0.9352 1.1922 0.6938 0.046 Uiso 1 1 calc R
H10B H 0.9971 1.1344 0.7863 0.046 Uiso 1 1 calc R
H10C H 0.8768 1.2523 0.7744 0.046 Uiso 1 1 calc R
C11 C 0.88211(19) 1.0864(2) 1.06486(12) 0.0224(4) Uani 1 1 d .
C12 C 0.9769(2) 0.9740(3) 1.11426(13) 0.0351(5) Uani 1 1 d .
H12A H 1.0486 0.9477 1.0819 0.053 Uiso 1 1 calc R
H12B H 0.9248 0.8864 1.1238 0.053 Uiso 1 1 calc R
H12C H 1.0180 1.0156 1.1688 0.053 Uiso 1 1 calc R
C13 C 0.7780(2) 1.1305(3) 1.12091(12) 0.0318(5) Uani 1 1 d .
H13A H 0.7305 1.0432 1.1362 0.048 Uiso 1 1 calc R
H13B H 0.7119 1.1986 1.0900 0.048 Uiso 1 1 calc R
H13C H 0.8250 1.1779 1.1723 0.048 Uiso 1 1 calc R
C14 C 0.9634(3) 1.2221(3) 1.05062(14) 0.0436(6) Uani 1 1 d .
H14A H 1.0022 1.2649 1.1053 0.065 Uiso 1 1 calc R
H14B H 0.9035 1.2936 1.0176 0.065 Uiso 1 1 calc R
H14C H 1.0369 1.1954 1.0198 0.065 Uiso 1 1 calc R
C15 C 0.47231(17) 0.4406(2) 0.79627(11) 0.0182(4) Uani 1 1 d .
C16 C 0.51822(18) 0.3464(2) 0.86498(12) 0.0210(4) Uani 1 1 d .
C17 C 0.47391(18) 0.2047(2) 0.85824(12) 0.0218(4) Uani 1 1 d .
H17 H 0.5024 0.1390 0.9035 0.026 Uiso 1 1 calc R
C18 C 0.38686(17) 0.1534(2) 0.78567(11) 0.0203(4) Uani 1 1 d .
C19 C 0.34493(19) 0.0053(2) 0.77944(12) 0.0231(4) Uani 1 1 d .
H19 H 0.3724 -0.0586 0.8257 0.028 Uiso 1 1 calc R
C20 C 0.26613(19) -0.0470(2) 0.70855(12) 0.0256(4) Uani 1 1 d .
H20 H 0.2380 -0.1463 0.7058 0.031 Uiso 1 1 calc R
C21 C 0.22631(19) 0.0463(2) 0.63936(12) 0.0240(4) Uani 1 1 d .
H21 H 0.1723 0.0090 0.5896 0.029 Uiso 1 1 calc R
C22 C 0.26451(18) 0.1906(2) 0.64282(12) 0.0199(4) Uani 1 1 d .
H22 H 0.2372 0.2517 0.5952 0.024 Uiso 1 1 calc R
C23 C 0.34425(17) 0.2498(2) 0.71649(12) 0.0187(4) Uani 1 1 d .
C24 C 0.38648(17) 0.4000(2) 0.72393(11) 0.0177(4) Uani 1 1 d .
C25 C 0.34203(17) 0.51405(19) 0.65847(11) 0.0181(4) Uani 1 1 d .
C26 C 0.20105(18) 0.5429(2) 0.62840(11) 0.0182(4) Uani 1 1 d .
C27 C 0.09438(18) 0.4761(2) 0.66412(11) 0.0193(4) Uani 1 1 d .
H27 H 0.1158 0.4049 0.7074 0.023 Uiso 1 1 calc R
C28 C -0.03852(18) 0.5133(2) 0.63684(11) 0.0221(4) Uani 1 1 d .
H28 H -0.1079 0.4686 0.6621 0.027 Uiso 1 1 calc R
C29 C -0.07408(18) 0.6165(2) 0.57226(11) 0.0245(4) Uani 1 1 d .
H29 H -0.1669 0.6404 0.5537 0.029 Uiso 1 1 calc R
C30 C 0.02505(19) 0.6822(2) 0.53634(12) 0.0244(4) Uani 1 1 d .
H30 H 0.0005 0.7511 0.4922 0.029 Uiso 1 1 calc R
C31 C 0.16423(18) 0.6494(2) 0.56386(11) 0.0196(4) Uani 1 1 d .
C32 C 0.26726(19) 0.7246(2) 0.53063(11) 0.0214(4) Uani 1 1 d .
H32 H 0.2423 0.7905 0.4850 0.026 Uiso 1 1 calc R
C33 C 0.40173(18) 0.7052(2) 0.56221(11) 0.0209(4) Uani 1 1 d .
C34 C 0.43574(17) 0.6025(2) 0.62821(11) 0.0187(4) Uani 1 1 d .
C35 C 0.6099(2) 0.4043(2) 0.94116(13) 0.0293(5) Uani 1 1 d .
H35A H 0.6360 0.3245 0.9813 0.044 Uiso 1 1 calc R
H35B H 0.5620 0.4799 0.9680 0.044 Uiso 1 1 calc R
H35C H 0.6916 0.4463 0.9240 0.044 Uiso 1 1 calc R
C36 C 0.5113(2) 0.7872(2) 0.52759(13) 0.0301(5) Uani 1 1 d .
H36A H 0.4695 0.8555 0.4839 0.045 Uiso 1 1 calc R
H36B H 0.5688 0.7179 0.5031 0.045 Uiso 1 1 calc R
H36C H 0.5670 0.8417 0.5733 0.045 Uiso 1 1 calc R

loop_
_atom_site_aniso_label
_atom_site_aniso_U_11
_atom_site_aniso_U_22
_atom_site_aniso_U_33
_atom_site_aniso_U_23
_atom_site_aniso_U_13
_atom_site_aniso_U_12
P1 0.0175(2) 0.0217(3) 0.0216(2) -0.0008(2) 0.00149(17) -0.00137(18)
O1 0.0231(6) 0.0226(7) 0.0182(7) -0.0009(5) 0.0007(5) -0.0037(5)
O2 0.0229(6) 0.0179(7) 0.0203(6) -0.0013(5) 0.0021(5) -0.0039(5)
O3 0.0180(6) 0.0233(7) 0.0229(6) -0.0013(5) 0.0039(5) -0.0018(5)
C1 0.0185(9) 0.0202(10) 0.0192(10) -0.0009(8) -0.0005(7) -0.0006(7)
C2 0.0181(9) 0.0184(10) 0.0197(9) 0.0024(7) 0.0023(7) 0.0004(7)
C3 0.0192(9) 0.0176(9) 0.0226(10) 0.0021(8) 0.0028(7) -0.0022(7)
C4 0.0186(9) 0.0199(9) 0.0199(9) 0.0015(8) 0.0018(7) 0.0028(7)
C5 0.0216(9) 0.0228(10) 0.0201(10) 0.0025(8) 0.0053(7) -0.0018(8)
C6 0.0194(9) 0.0204(10) 0.0247(10) 0.0022(8) 0.0055(7) -0.0033(7)
C7 0.0280(10) 0.0218(10) 0.0190(9) -0.0008(8) 0.0064(8) -0.0046(8)
C8 0.0300(10) 0.0287(11) 0.0285(11) -0.0045(9) 0.0124(8) -0.0053(9)
C9 0.0354(10) 0.0314(12) 0.0183(9) 0.0045(9) 0.0039(8) -0.0001(9)
C10 0.0412(12) 0.0315(13) 0.0217(10) -0.0020(8) 0.0098(9) -0.0128(9)
C11 0.0246(9) 0.0222(11) 0.0191(9) -0.0003(8) 0.0000(7) -0.0026(8)
C12 0.0346(11) 0.0424(14) 0.0255(10) -0.0063(10) -0.0039(9) 0.0095(10)
C13 0.0339(10) 0.0347(12) 0.0259(10) -0.0018(10) 0.0019(8) 0.0072(10)
C14 0.0541(14) 0.0493(15) 0.0255(11) -0.0031(11) 0.0011(10) -0.0287(12)
C15 0.0170(8) 0.0172(9) 0.0211(10) -0.0023(8) 0.0048(7) -0.0026(7)
C16 0.0187(9) 0.0240(11) 0.0197(9) 0.0013(8) 0.0017(7) 0.0027(7)
C17 0.0219(9) 0.0242(10) 0.0189(9) 0.0051(8) 0.0018(7) 0.0037(8)
C18 0.0188(8) 0.0198(10) 0.0224(9) 0.0007(8) 0.0039(7) 0.0023(7)
C19 0.0268(10) 0.0188(10) 0.0237(10) 0.0042(8) 0.0044(8) 0.0018(8)
C20 0.0305(10) 0.0168(9) 0.0301(11) -0.0005(8) 0.0071(9) -0.0016(8)
C21 0.0255(10) 0.0221(11) 0.0237(10) -0.0042(8) 0.0026(8) -0.0014(8)
C22 0.0205(9) 0.0204(10) 0.0186(9) 0.0006(8) 0.0029(7) 0.0028(7)
C23 0.0172(9) 0.0186(10) 0.0211(10) 0.0006(8) 0.0056(7) 0.0023(7)
C24 0.0179(8) 0.0181(10) 0.0174(9) 0.0014(7) 0.0036(7) 0.0021(7)
C25 0.0213(9) 0.0163(9) 0.0168(9) -0.0032(7) 0.0031(7) -0.0008(7)
C26 0.0228(9) 0.0156(9) 0.0156(9) -0.0051(7) 0.0015(7) 0.0006(7)
C27 0.0217(9) 0.0183(10) 0.0178(9) -0.0017(8) 0.0032(7) -0.0003(7)
C28 0.0217(9) 0.0234(10) 0.0218(10) -0.0051(8) 0.0048(8) 0.0001(8)
C29 0.0203(9) 0.0275(10) 0.0240(9) -0.0056(9) -0.0017(7) 0.0050(8)
C30 0.0278(10) 0.0227(10) 0.0202(10) -0.0015(8) -0.0031(8) 0.0043(8)
C31 0.0238(9) 0.0190(10) 0.0153(8) -0.0040(7) 0.0010(7) 0.0019(8)
C32 0.0319(10) 0.0173(9) 0.0145(9) -0.0018(7) 0.0018(8) 0.0005(8)
C33 0.0275(10) 0.0204(10) 0.0151(9) -0.0023(8) 0.0043(7) -0.0032(8)
C34 0.0189(8) 0.0196(10) 0.0168(8) -0.0034(7) 0.0012(7) -0.0004(7)
C35 0.0320(11) 0.0298(12) 0.0228(10) 0.0062(9) -0.0049(8) -0.0033(9)
C36 0.0327(11) 0.0326(12) 0.0254(11) 0.0029(9) 0.0060(9) -0.0076(9)

loop_
_atom_type_symbol
_atom_type_description
_atom_type_scat_dispersion_real
_atom_type_scat_dispersion_imag
_atom_type_scat_source
C C 0.0181 0.0091 'International Tables Vol C Tables 4.2.6.8 and 6.1.1.4'
H H 0.0000 0.0000 'International Tables Vol C Tables 4.2.6.8 and 6.1.1.4'
O O 0.0492 0.0322 'International Tables Vol C Tables 4.2.6.8 and 6.1.1.4'
P P 0.2955 0.4335 'International Tables Vol C Tables 4.2.6.8 and 6.1.1.4'

loop_
_geom_angle_atom_site_label_1
_geom_angle_atom_site_label_2
_geom_angle_atom_site_label_3
_geom_angle
O3 P1 O1 101.78(6)
O3 P1 O2 99.37(6)
O1 P1 O2 95.62(7)
C1 O1 P1 117.29(11)
C15 O2 P1 113.57(11)
C34 O3 P1 124.41(11)
C6 C1 C2 120.80(16)
C6 C1 O1 118.84(16)
C2 C1 O1 120.32(16)
C3 C2 C1 116.22(16)
C3 C2 C7 122.20(16)
C1 C2 C7 121.58(16)
C2 C3 C4 124.36(17)
C2 C3 H3 117.8
C4 C3 H3 117.8
C5 C4 C3 116.70(17)
C5 C4 C11 119.73(16)
C3 C4 C11 123.54(16)
C6 C5 C4 121.12(17)
C6 C5 H5 119.4
C4 C5 H5 119.4
C5 C6 C1 120.76(17)
C5 C6 H6 119.6
C1 C6 H6 119.6
C10 C7 C9 107.41(17)
C10 C7 C8 106.70(15)
C9 C7 C8 110.70(16)
C10 C7 C2 111.69(15)
C9 C7 C2 109.18(15)
C8 C7 C2 111.08(16)
C7 C8 H8A 109.5
C7 C8 H8B 109.5
H8A C8 H8B 109.5
C7 C8 H8C 109.5
H8A C8 H8C 109.5
H8B C8 H8C 109.5
C7 C9 H9A 109.5
C7 C9 H9B 109.5
H9A C9 H9B 109.5
C7 C9 H9C 109.5
H9A C9 H9C 109.5
H9B C9 H9C 109.5
C7 C10 H10A 109.5
C7 C10 H10B 109.5
H10A C10 H10B 109.5
C7 C10 H10C 109.5
H10A C10 H10C 109.5
H10B C10 H10C 109.5
C14 C11 C12 109.19(18)
C14 C11 C13 107.59(18)
C12 C11 C13 107.03(16)
C14 C11 C4 112.91(16)
C12 C11 C4 109.07(15)
C13 C11 C4 110.88(15)
C11 C12 H12A 109.5
C11 C12 H12B 109.5
H12A C12 H12B 109.5
C11 C12 H12C 109.5
H12A C12 H12C 109.5
H12B C12 H12C 109.5
C11 C13 H13A 109.5
C11 C13 H13B 109.5
H13A C13 H13B 109.5
C11 C13 H13C 109.5
H13A C13 H13C 109.5
H13B C13 H13C 109.5
C11 C14 H14A 109.5
C11 C14 H14B 109.5
H14A C14 H14B 109.5
C11 C14 H14C 109.5
H14A C14 H14C 109.5
H14B C14 H14C 109.5
C24 C15 O2 118.06(16)
C24 C15 C16 124.73(17)
O2 C15 C16 117.15(16)
C17 C16 C15 117.19(17)
C17 C16 C35 123.05(17)
C15 C16 C35 119.76(17)
C16 C17 C18 121.75(17)
C16 C17 H17 119.1
C18 C17 H17 119.1
C17 C18 C19 120.64(16)
C17 C18 C23 120.00(17)
C19 C18 C23 119.32(16)
C20 C19 C18 121.28(17)
C20 C19 H19 119.4
C18 C19 H19 119.4
C19 C20 C21 119.81(19)
C19 C20 H20 120.1
C21 C20 H20 120.1
C22 C21 C20 120.79(18)
C22 C21 H21 119.6
C20 C21 H21 119.6
C21 C22 C23 120.95(18)
C21 C22 H22 119.5
C23 C22 H22 119.5
C22 C23 C18 117.82(17)
C22 C23 C24 123.41(17)
C18 C23 C24 118.75(16)
C15 C24 C23 117.51(16)
C15 C24 C25 118.41(16)
C23 C24 C25 124.08(15)
C34 C25 C26 117.10(16)
C34 C25 C24 121.05(15)
C26 C25 C24 121.74(16)
C31 C26 C27 117.72(16)
C31 C26 C25 119.45(17)
C27 C26 C25 122.71(16)
C28 C27 C26 120.76(17)
C28 C27 H27 119.6
C26 C27 H27 119.6
C27 C28 C29 121.17(18)
C27 C28 H28 119.4
C29 C28 H28 119.4
C30 C29 C28 119.76(16)
C30 C29 H29 120.1
C28 C29 H29 120.1
C29 C30 C31 121.02(18)
C29 C30 H30 119.5
C31 C30 H30 119.5
C32 C31 C30 120.99(17)
C32 C31 C26 119.42(16)
C30 C31 C26 119.55(17)
C33 C32 C31 121.85(17)
C33 C32 H32 119.1
C31 C32 H32 119.1
C32 C33 C34 117.66(17)
C32 C33 C36 121.77(17)
C34 C33 C36 120.56(16)
C25 C34 O3 120.00(16)
C25 C34 C33 123.98(15)
O3 C34 C33 115.95(15)
C16 C35 H35A 109.5
C16 C35 H35B 109.5
H35A C35 H35B 109.5
C16 C35 H35C 109.5
H35A C35 H35C 109.5
H35B C35 H35C 109.5
C33 C36 H36A 109.5
C33 C36 H36B 109.5
H36A C36 H36B 109.5
C33 C36 H36C 109.5
H36A C36 H36C 109.5
H36B C36 H36C 109.5

loop_
_geom_bond_atom_site_label_1
_geom_bond_atom_site_label_2
_geom_bond_distance
P1 O3 1.6229(13)
P1 O1 1.6320(14)
P1 O2 1.6411(13)
O1 C1 1.408(2)
O2 C15 1.397(2)
O3 C34 1.406(2)
C1 C6 1.389(3)
C1 C2 1.405(3)
C2 C3 1.397(3)
C2 C7 1.542(3)
C3 C4 1.399(3)
C3 H3 0.9500
C4 C5 1.391(3)
C4 C11 1.538(3)
C5 C6 1.379(3)
C5 H5 0.9500
C6 H6 0.9500
C7 C10 1.532(3)
C7 C9 1.533(3)
C7 C8 1.540(3)
C8 H8A 0.9800
C8 H8B 0.9800
C8 H8C 0.9800
C9 H9A 0.9800
C9 H9B 0.9800
C9 H9C 0.9800
C10 H10A 0.9800
C10 H10B 0.9800
C10 H10C 0.9800
C11 C14 1.520(3)
C11 C12 1.528(3)
C11 C13 1.535(3)
C12 H12A 0.9800
C12 H12B 0.9800
C12 H12C 0.9800
C13 H13A 0.9800
C13 H13B 0.9800
C13 H13C 0.9800
C14 H14A 0.9800
C14 H14B 0.9800
C14 H14C 0.9800
C15 C24 1.375(3)
C15 C16 1.415(3)
C16 C17 1.368(3)
C16 C35 1.498(3)
C17 C18 1.413(3)
C17 H17 0.9500
C18 C19 1.417(3)
C18 C23 1.427(3)
C19 C20 1.359(3)
C19 H19 0.9500
C20 C21 1.405(3)
C20 H20 0.9500
C21 C22 1.373(3)
C21 H21 0.9500
C22 C23 1.419(3)
C22 H22 0.9500
C23 C24 1.436(3)
C24 C25 1.495(3)
C25 C34 1.383(3)
C25 C26 1.433(3)
C26 C31 1.426(3)
C26 C27 1.426(3)
C27 C28 1.368(3)
C27 H27 0.9500
C28 C29 1.403(3)
C28 H28 0.9500
C29 C30 1.363(3)
C29 H29 0.9500
C30 C31 1.417(3)
C30 H30 0.9500
C31 C32 1.412(3)
C32 C33 1.365(3)
C32 H32 0.9500
C33 C34 1.415(3)
C33 C36 1.505(3)
C35 H35A 0.9800
C35 H35B 0.9800
C35 H35C 0.9800
C36 H36A 0.9800
C36 H36B 0.9800
C36 H36C 0.9800

loop_
_geom_torsion_atom_site_label_1
_geom_torsion_atom_site_label_2
_geom_torsion_atom_site_label_3
_geom_torsion_atom_site_label_4
_geom_torsion
O3 P1 O1 C1 -171.63(12)
O2 P1 O1 C1 87.55(12)
O3 P1 O2 C15 62.03(12)
O1 P1 O2 C15 164.98(12)
O1 P1 O3 C34 -67.92(14)
O2 P1 O3 C34 29.88(15)
P1 O1 C1 C6 -57.0(2)
P1 O1 C1 C2 125.10(16)
C6 C1 C2 C3 1.2(3)
O1 C1 C2 C3 178.98(15)
C6 C1 C2 C7 -178.16(17)
O1 C1 C2 C7 -0.3(3)
C1 C2 C3 C4 1.0(3)
C7 C2 C3 C4 -179.71(17)
C2 C3 C4 C5 -2.0(3)
C2 C3 C4 C11 176.24(17)
C3 C4 C5 C6 0.9(3)
C11 C4 C5 C6 -177.41(17)
C4 C5 C6 C1 1.1(3)
C2 C1 C6 C5 -2.2(3)
O1 C1 C6 C5 179.93(16)
C3 C2 C7 C10 3.2(3)
C1 C2 C7 C10 -177.51(18)
C3 C2 C7 C9 -115.43(19)
C1 C2 C7 C9 63.8(2)
C3 C2 C7 C8 122.22(18)
C1 C2 C7 C8 -58.5(2)
C5 C4 C11 C14 -172.34(19)
C3 C4 C11 C14 9.5(3)
C5 C4 C11 C12 66.1(2)
C3 C4 C11 C12 -112.1(2)
C5 C4 C11 C13 -51.5(2)
C3 C4 C11 C13 130.29(19)
P1 O2 C15 C24 -83.48(17)
P1 O2 C15 C16 99.24(16)
C24 C15 C16 C17 0.3(3)
O2 C15 C16 C17 177.35(16)
C24 C15 C16 C35 -178.94(18)
O2 C15 C16 C35 -1.9(2)
C15 C16 C17 C18 0.5(3)
C35 C16 C17 C18 179.68(17)
C16 C17 C18 C19 178.54(17)
C16 C17 C18 C23 0.8(3)
C17 C18 C19 C20 -177.08(17)
C23 C18 C19 C20 0.7(3)
C18 C19 C20 C21 0.8(3)
C19 C20 C21 C22 -0.9(3)
C20 C21 C22 C23 -0.5(3)
C21 C22 C23 C18 1.9(2)
C21 C22 C23 C24 -179.60(18)
C17 C18 C23 C22 175.77(16)
C19 C18 C23 C22 -2.0(2)
C17 C18 C23 C24 -2.8(2)
C19 C18 C23 C24 179.45(17)
O2 C15 C24 C23 -179.29(15)
C16 C15 C24 C23 -2.2(3)
O2 C15 C24 C25 0.2(2)
C16 C15 C24 C25 177.27(16)
C22 C23 C24 C15 -175.05(16)
C18 C23 C24 C15 3.4(2)
C22 C23 C24 C25 5.5(3)
C18 C23 C24 C25 -176.07(15)
C15 C24 C25 C34 51.5(2)
C23 C24 C25 C34 -129.08(19)
C15 C24 C25 C26 -124.50(18)
C23 C24 C25 C26 55.0(3)
C34 C25 C26 C31 6.0(2)
C24 C25 C26 C31 -177.90(16)
C34 C25 C26 C27 -169.81(16)
C24 C25 C26 C27 6.3(3)
C31 C26 C27 C28 0.2(3)
C25 C26 C27 C28 176.06(17)
C26 C27 C28 C29 0.9(3)
C27 C28 C29 C30 -0.7(3)
C28 C29 C30 C31 -0.8(3)
C29 C30 C31 C32 -175.72(18)
C29 C30 C31 C26 1.9(3)
C27 C26 C31 C32 176.08(16)
C25 C26 C31 C32 0.1(2)
C27 C26 C31 C30 -1.5(2)
C25 C26 C31 C30 -177.56(16)
C30 C31 C32 C33 173.30(18)
C26 C31 C32 C33 -4.3(3)
C31 C32 C33 C34 2.1(3)
C31 C32 C33 C36 -179.02(18)
C26 C25 C34 O3 174.37(14)
C24 C25 C34 O3 -1.8(3)
C26 C25 C34 C33 -8.5(3)
C24 C25 C34 C33 175.32(16)
P1 O3 C34 C25 -65.3(2)
P1 O3 C34 C33 117.43(15)
C32 C33 C34 C25 4.6(3)
C36 C33 C34 C25 -174.30(18)
C32 C33 C34 O3 -178.24(16)
C36 C33 C34 O3 2.9(2)
